data_2000847
loop_
_publ_author_name
'Reuter, H.'
'Schr\"oder, D.'

_publ_section_title
;
 Trichloromethoxytin(IV) dimethanolate, SnCl~3~(OCH~3~).2CH~3~OH
;
_journal_issue 6
_journal_name_full 'Acta Crystallographica Section C'
_journal_page_first 1112
_journal_page_last 1114
_journal_paper_doi 10.1107/S0108270191013288
_journal_volume 48
_journal_year 1992
_chemical_formula_moiety 'C1 H3 Cl3 O1 Sn1,2(C1 H4 O1)'
_chemical_formula_sum 'C3 H11 Cl3 O3 Sn'
_chemical_formula_weight 320.19
_space_group_crystal_system triclinic
_space_group_IT_number 2
_space_group_name_Hall '-P 1'
_space_group_name_H-M_alt 'P -1'
_cell_angle_alpha 93.88(2)
_cell_angle_beta 102.04(3)
_cell_angle_gamma 114.80(2)
_cell_formula_units_Z 2
_cell_length_a 7.552(2)
_cell_length_b 8.114(2)
_cell_length_c 9.714(4)
_cell_volume 520.3(3)
_diffrn_radiation_type Mo
_diffrn_radiation_wavelength 0.71073
_exptl_absorpt_coefficient_mu 2.957
_exptl_crystal_density_diffrn 2.045
_exptl_crystal_F_000 308
_cod_data_source_file bx0564.cif
_cod_data_source_block bx0564a
_cod_depositor_comments
;
 Updating space group information and adding the symmetry operation list.

 Antanas Vaitkus,
 2018-06-14

 Marking attached hydrogen atoms.

 Antanas Vaitkus,
 2017-03-27
;
_cod_original_cell_volume 520.3(4)
_cod_original_formula_sum 'C3 H11 Cl3 O3 Sn1'
_cod_database_code 2000847

loop_
_space_group_symop_id
_space_group_symop_operation_xyz
1 x,y,z
2 -x,-y,-z

loop_
_atom_site_label
_atom_site_fract_x
_atom_site_fract_y
_atom_site_fract_z
_atom_site_U_iso_or_equiv
_atom_site_attached_hydrogens
Sn(1) .45002(7) .57653(6) .34561(5) .0280(10) 0
Cl(1) .6617(3) .8234(3) .2526(3) .0530(10) 0
Cl(2) .1796(4) .4338(3) .1391(2) .0500(10) 0
Cl(3) .3029(4) .7501(3) .4415(2) .0440(10) 0
O(1) .6666(7) .6353(6) .5404(5) .031(2) 0
O(2) .5743(9) .4103(8) .2685(6) .046(3) 1
O(3) .3675(12) .0634(9) .2311(8) .071(4) 1
C(1) .8745(13) .7680(14) .5659(11) .069(4) 3
C(2) .729(2) .4444(18) .1988(18) .109(9) 3
C(3) .2337(2) -.0461(16) .1057(14) .088(6) 3

loop_
_geom_bond_atom_site_label_1
_geom_bond_atom_site_label_2
_geom_bond_distance
Sn(1) Cl(1) 2.355(3)
Sn(1) Cl(2) 2.351(2)
Sn(1) Cl(3) 2.378(3)
Sn(1) O(1) 2.101(5)
Sn(1) O(2) 2.117(8)
O(1) C(1) 1.439(9)
O(2) C(2) 1.408(2)
O(3) C(3) 1.372(2)
